data_2227783
loop_
_publ_author_name
'Wu, Huilu'
'Bai, Ying'
'Huang, Xingcai'
'Meng, Xuan'
'Qi, Baoliang'

_publ_section_title
;
 (Dimethylformamide-\k<i>O</i>)(2-hydroxybenzoato-\k^2^<i>O</i>^1^,<i>O</i>^1'^)[tris(1-methyl-1<i>H</i>-benzimidazol-2-ylmethyl-\k<i>N</i>^3^)amine-\k<i>N</i>]manganese(II)
 perchlorate dimethylformamide monosolvate
;
_journal_coeditor_code LH5127
_journal_issue 10
_journal_name_full 'Acta Crystallographica Section E'
_journal_page_first m1252
_journal_paper_doi 10.1107/S160053681003610X
_journal_volume 66
_journal_year 2010
_chemical_formula_iupac '[Mn (C7 H5 O3) (C27 H27 N7) (C3 H7 N O)] Cl O4, C3 H7 N O'
_chemical_formula_moiety 'C37 H39 Mn N8 O4 +, Cl O4 -, C3 H7 N O'
_chemical_formula_sum 'C40 H46 Cl Mn N9 O9'
_chemical_formula_weight 887.25
_chemical_name_systematic
;
(Dimethylformamide-\k<i>O</i>)(2-hydroxybenzoato-
\k^2^<i>O</i>^1^,<i>O</i>^1'^)[tris(1-methyl-1<i>H</i>-benzimidazol-2-
ylmethyl-\k<i>N</i>^3^)amine-\k<i>N</i>]manganese(II) perchlorate
dimethylformamide monosolvate
;
_space_group_IT_number 2
_symmetry_cell_setting triclinic
_symmetry_space_group_name_Hall '-P 1'
_symmetry_space_group_name_H-M 'P -1'
_atom_sites_solution_hydrogens geom
_atom_sites_solution_primary direct
_atom_sites_solution_secondary difmap
_cell_angle_alpha 69.9250(10)
_cell_angle_beta 87.9260(10)
_cell_angle_gamma 74.7040(10)
_cell_formula_units_Z 2
_cell_length_a 12.3689(13)
_cell_length_b 12.4809(13)
_cell_length_c 15.3759(16)
_cell_measurement_reflns_used 9784
_cell_measurement_temperature 296(2)
_cell_measurement_theta_max 27.68
_cell_measurement_theta_min 1.71
_cell_volume 2146.6(4)
_computing_cell_refinement 'SAINT (Bruker, 2000)'
_computing_data_collection 'SMART (Bruker, 2000)'
_computing_data_reduction 'SAINT (Bruker, 2000)'
_computing_molecular_graphics 'PLATON (Spek, 2009)'
_computing_publication_material 'SHELXTL  (Sheldrick, 2008)'
_computing_structure_refinement 'SHELXL97 (Sheldrick, 2008)'
_computing_structure_solution 'SHELXS97 (Sheldrick, 2008)'
_diffrn_ambient_temperature 296(2)
_diffrn_measured_fraction_theta_full 0.987
_diffrn_measured_fraction_theta_max 0.987
_diffrn_measurement_device_type 'Bruker SMART APEX'
_diffrn_measurement_method '\w scans'
_diffrn_radiation_monochromator graphite
_diffrn_radiation_source 'fine-focus sealed tube'
_diffrn_radiation_type MoK\a
_diffrn_radiation_wavelength 0.71073
_diffrn_reflns_av_R_equivalents 0.0315
_diffrn_reflns_av_sigmaI/netI 0.0450
_diffrn_reflns_limit_h_max 14
_diffrn_reflns_limit_h_min -13
_diffrn_reflns_limit_k_max 15
_diffrn_reflns_limit_k_min -15
_diffrn_reflns_limit_l_max 18
_diffrn_reflns_limit_l_min -18
_diffrn_reflns_number 15941
_diffrn_reflns_theta_full 25.50
_diffrn_reflns_theta_max 25.50
_diffrn_reflns_theta_min 1.71
_exptl_absorpt_coefficient_mu 0.434
_exptl_absorpt_correction_T_max 0.8737
_exptl_absorpt_correction_T_min 0.8525
_exptl_absorpt_correction_type multi-scan
_exptl_absorpt_process_details '(SADABS; Sheldrick, 1996)'
_exptl_crystal_colour light-yellow
_exptl_crystal_density_diffrn 1.373
_exptl_crystal_density_method 'not measured'
_exptl_crystal_description block
_exptl_crystal_F_000 926
_exptl_crystal_size_max 0.38
_exptl_crystal_size_mid 0.36
_exptl_crystal_size_min 0.32
_refine_diff_density_max 0.537
_refine_diff_density_min -0.569
_refine_ls_extinction_method none
_refine_ls_goodness_of_fit_ref 1.103
_refine_ls_hydrogen_treatment constr
_refine_ls_matrix_type full
_refine_ls_number_parameters 560
_refine_ls_number_reflns 7890
_refine_ls_number_restraints 16
_refine_ls_restrained_S_all 1.145
_refine_ls_R_factor_all 0.0664
_refine_ls_R_factor_gt 0.0516
_refine_ls_shift/su_max 0.001
_refine_ls_shift/su_mean 0.000
_refine_ls_structure_factor_coef Fsqd
_refine_ls_weighting_details 'calc w=1/[\s^2^(Fo^2^)+(0.1005P)^2^+0.2919P] where P=(Fo^2^+2Fc^2^)/3'
_refine_ls_weighting_scheme calc
_refine_ls_wR_factor_gt 0.1523
_refine_ls_wR_factor_ref 0.1634
_reflns_number_gt 6197
_reflns_number_total 7890
_reflns_threshold_expression I>2\s(I)
_cod_data_source_file lh5127.cif
_cod_data_source_block I
_cod_database_code 2227783
_cod_database_fobs_code 2227783

loop_
_symmetry_equiv_pos_as_xyz
'x, y, z'
'-x, -y, -z'

loop_
_atom_site_type_symbol
_atom_site_label
_atom_site_fract_x
_atom_site_fract_y
_atom_site_fract_z
_atom_site_U_iso_or_equiv
_atom_site_adp_type
_atom_site_calc_flag
_atom_site_refinement_flags
_atom_site_occupancy
_atom_site_disorder_assembly
_atom_site_disorder_group
C C1 0.7376(2) 0.8865(3) 0.89825(18) 0.0441(6) Uani d . 1 . .
H H1A 0.7582 0.8230 0.9577 0.053 Uiso calc R 1 . .
H H1B 0.7241 0.9614 0.9083 0.053 Uiso calc R 1 . .
C C2 0.8306(2) 0.8753(2) 0.83346(18) 0.0411(6) Uani d . 1 . .
C C3 0.9618(3) 0.9470(4) 0.9088(2) 0.0655(9) Uani d . 1 . .
H H3A 0.8963 0.9830 0.9346 0.098 Uiso calc R 1 . .
H H3B 1.0020 1.0047 0.8791 0.098 Uiso calc R 1 . .
H H3C 1.0094 0.8826 0.9575 0.098 Uiso calc R 1 . .
C C4 0.9896(2) 0.8843(3) 0.7675(2) 0.0495(7) Uani d . 1 . .
C C5 1.0948(3) 0.8994(4) 0.7409(2) 0.0690(10) Uani d . 1 . .
H H5 1.1383 0.9238 0.7746 0.083 Uiso calc R 1 . .
C C6 1.1304(3) 0.8764(4) 0.6627(3) 0.0844(12) Uani d . 1 . .
H H6 1.2001 0.8860 0.6423 0.101 Uiso calc R 1 . .
C C7 1.0658(3) 0.8387(4) 0.6119(3) 0.0794(11) Uani d . 1 . .
H H7 1.0938 0.8236 0.5590 0.095 Uiso calc R 1 . .
C C8 0.9612(3) 0.8234(3) 0.6387(2) 0.0621(9) Uani d . 1 . .
H H8 0.9178 0.7993 0.6048 0.075 Uiso calc R 1 . .
C C9 0.9239(2) 0.8458(3) 0.71914(19) 0.0472(7) Uani d . 1 . .
C C10 0.5833(2) 0.9924(2) 0.78241(19) 0.0441(6) Uani d . 1 . .
H H10A 0.6400 1.0316 0.7532 0.053 Uiso calc R 1 . .
H H10B 0.5308 1.0443 0.8086 0.053 Uiso calc R 1 . .
C C11 0.5227(2) 0.9678(2) 0.71201(17) 0.0397(6) Uani d . 1 . .
C C12 0.4095(3) 1.1790(3) 0.6354(2) 0.0643(9) Uani d . 1 . .
H H12A 0.3289 1.2033 0.6337 0.096 Uiso calc R 1 . .
H H12B 0.4349 1.2245 0.5784 0.096 Uiso calc R 1 . .
H H12C 0.4399 1.1918 0.6864 0.096 Uiso calc R 1 . .
C C13 0.4097(2) 0.9988(2) 0.59389(17) 0.0423(6) Uani d . 1 . .
C C14 0.3347(2) 1.0450(3) 0.51700(19) 0.0522(7) Uani d . 1 . .
H H14 0.2986 1.1254 0.4923 0.063 Uiso calc R 1 . .
C C15 0.3163(3) 0.9653(3) 0.47902(19) 0.0561(8) Uani d . 1 . .
H H15 0.2665 0.9923 0.4274 0.067 Uiso calc R 1 . .
C C16 0.3711(3) 0.8456(3) 0.5166(2) 0.0556(8) Uani d . 1 . .
H H16 0.3570 0.7943 0.4894 0.067 Uiso calc R 1 . .
C C17 0.4458(2) 0.8004(3) 0.59322(19) 0.0488(7) Uani d . 1 . .
H H17 0.4810 0.7198 0.6183 0.059 Uiso calc R 1 . .
C C18 0.4666(2) 0.8785(2) 0.63128(16) 0.0399(6) Uani d . 1 . .
C C19 0.5560(2) 0.8445(3) 0.92604(18) 0.0446(6) Uani d . 1 . .
H H19A 0.4808 0.8721 0.8969 0.053 Uiso calc R 1 . .
H H19B 0.5567 0.8798 0.9732 0.053 Uiso calc R 1 . .
C C20 0.5877(2) 0.7134(2) 0.96938(17) 0.0411(6) Uani d . 1 . .
C C21 0.4895(3) 0.7020(4) 1.1177(2) 0.0723(10) Uani d . 1 . .
H H21A 0.5382 0.7067 1.1627 0.108 Uiso calc R 1 . .
H H21B 0.4425 0.6520 1.1488 0.108 Uiso calc R 1 . .
H H21C 0.4434 0.7798 1.0838 0.108 Uiso calc R 1 . .
C C22 0.5982(3) 0.5329(3) 1.06591(19) 0.0520(7) Uani d . 1 . .
C C23 0.5914(3) 0.4311(4) 1.1384(2) 0.0670(10) Uani d . 1 . .
H H23 0.5535 0.4350 1.1910 0.080 Uiso calc R 1 . .
C C24 0.6433(3) 0.3254(4) 1.1283(3) 0.0754(11) Uani d . 1 . .
H H24 0.6410 0.2556 1.1755 0.091 Uiso calc R 1 . .
C C25 0.6995(3) 0.3191(3) 1.0496(3) 0.0720(10) Uani d . 1 . .
H H25 0.7337 0.2454 1.0452 0.086 Uiso calc R 1 . .
C C26 0.7057(3) 0.4213(3) 0.9769(2) 0.0602(8) Uani d . 1 . .
H H26 0.7430 0.4171 0.9241 0.072 Uiso calc R 1 . .
C C27 0.6544(2) 0.5283(3) 0.98641(19) 0.0466(7) Uani d . 1 . .
C C28 0.7141(3) 0.6110(3) 0.66229(19) 0.0504(7) Uani d . 1 A .
C C29 0.7189(3) 0.5550(3) 0.5908(2) 0.0539(8) Uani d . 1 . .
C C30 0.6454(4) 0.4871(3) 0.5915(3) 0.0749(11) Uani d P 0.581(8) A 1
C C30' 0.6454(4) 0.4871(3) 0.5915(3) 0.0749(11) Uani d P 0.419(8) A 2
H H30' 0.5962 0.4728 0.6387 0.090 Uiso calc PR 0.419(8) A 2
C C31 0.6466(5) 0.4406(4) 0.5206(4) 0.1059(17) Uani d . 1 . .
H H31 0.5959 0.3979 0.5189 0.127 Uiso calc R 1 A 1
C C32 0.7223(6) 0.4582(5) 0.4537(4) 0.117(2) Uani d . 1 A .
H H32 0.7225 0.4270 0.4068 0.141 Uiso calc R 1 . .
C C33 0.7980(5) 0.5207(5) 0.4542(3) 0.1068(17) Uani d . 1 . .
H H33 0.8507 0.5295 0.4093 0.128 Uiso calc R 1 A 1
C C34 0.7953(4) 0.5708(4) 0.5220(2) 0.0740(11) Uani d P 0.581(8) A 1
H H34 0.8450 0.6154 0.5217 0.089 Uiso calc PR 0.581(8) A 1
C C34' 0.7953(4) 0.5708(4) 0.5220(2) 0.0740(11) Uani d P 0.419(8) A 2
C C35 0.9528(3) 0.5539(3) 0.8186(2) 0.0605(8) Uani d . 1 A .
H H35 0.9588 0.6037 0.7588 0.073 Uiso calc R 1 . .
C C36 1.0375(4) 0.3827(4) 0.9514(3) 0.0990(11) Uani d U 1 . .
H H36A 0.9634 0.4017 0.9727 0.148 Uiso calc R 1 . .
H H36B 1.0911 0.3839 0.9945 0.148 Uiso calc R 1 . .
H H36C 1.0544 0.3053 0.9468 0.148 Uiso calc R 1 . .
C C37 1.1502(4) 0.4571(5) 0.8161(4) 0.1028(11) Uani d U 1 . .
H H37A 1.1690 0.3842 0.8038 0.154 Uiso calc R 1 . .
H H37B 1.2075 0.4559 0.8571 0.154 Uiso calc R 1 . .
H H37C 1.1447 0.5222 0.7589 0.154 Uiso calc R 1 . .
C C38 0.8240(8) 0.1803(7) 0.6898(7) 0.186(5) Uani d . 1 . .
H H38 0.8428 0.1515 0.6413 0.223 Uiso calc R 1 . .
C C39 0.8823(10) 0.2884(7) 0.7733(7) 0.221(6) Uani d . 1 . .
H H39A 0.8069 0.3022 0.7931 0.332 Uiso calc R 1 . .
H H39B 0.9014 0.3624 0.7480 0.332 Uiso calc R 1 . .
H H39C 0.9332 0.2368 0.8254 0.332 Uiso calc R 1 . .
C C40 0.9828(8) 0.2465(10) 0.6515(7) 0.248(7) Uani d . 1 . .
H H40A 0.9865 0.2017 0.6112 0.373 Uiso calc R 1 . .
H H40B 1.0505 0.2163 0.6908 0.373 Uiso calc R 1 . .
H H40C 0.9746 0.3281 0.6150 0.373 Uiso calc R 1 . .
Cl Cl 0.25816(7) 0.06650(8) 0.87509(6) 0.0620(2) Uani d . 1 . .
Mn Mn1 0.69993(3) 0.72415(3) 0.78373(2) 0.03771(15) Uani d U 1 A .
N N1 0.82321(19) 0.8399(2) 0.76340(15) 0.0446(5) Uani d . 1 . .
N N2 0.9278(2) 0.9023(2) 0.84077(16) 0.0463(6) Uani d . 1 . .
N N3 0.53926(18) 0.86162(19) 0.70643(14) 0.0387(5) Uani d . 1 . .
N N4 0.44709(19) 1.05312(19) 0.64708(15) 0.0430(5) Uani d . 1 . .
N N5 0.64677(19) 0.6439(2) 0.92610(14) 0.0423(5) Uani d . 1 . .
N N6 0.5571(2) 0.6524(2) 1.05338(15) 0.0497(6) Uani d . 1 . .
N N7 0.63642(18) 0.88007(19) 0.85613(14) 0.0383(5) Uani d . 1 . .
N N8 1.0432(3) 0.4710(3) 0.8591(3) 0.0839(8) Uani d U 1 . .
N N9 0.8900(4) 0.2366(4) 0.7067(4) 0.1084(15) Uani d . 1 . .
O O1 0.6542(2) 0.58442(19) 0.73067(14) 0.0578(5) Uani d U 1 . .
O O2 0.76700(19) 0.6868(2) 0.65364(14) 0.0567(5) Uani d U 1 . .
O O3 0.86189(19) 0.5726(2) 0.85104(15) 0.0619(6) Uani d . 1 . .
O O4 0.5786(5) 0.4636(5) 0.6574(4) 0.089(2) Uani d P 0.581(8) A 1
H H4 0.5827 0.5000 0.6921 0.134 Uiso calc PR 0.581(8) A 1
O O4' 0.8645(8) 0.6282(9) 0.5211(7) 0.113(4) Uani d P 0.419(8) A 2
H H4' 0.8451 0.6670 0.5553 0.170 Uiso calc PR 0.419(8) A 2
O O5 0.3371(3) 0.1263(3) 0.8814(2) 0.1019(10) Uani d . 1 . .
O O6 0.2796(3) 0.0238(4) 0.8013(2) 0.1131(12) Uani d . 1 . .
O O7 0.2718(4) -0.0358(3) 0.9587(2) 0.1162(12) Uani d . 1 . .
O O8 0.1490(3) 0.1332(4) 0.8762(3) 0.1210(13) Uani d . 1 . .
O O9 0.7465(5) 0.1614(5) 0.7262(6) 0.231(4) Uani d . 1 . .

loop_
_atom_site_aniso_label
_atom_site_aniso_U_11
_atom_site_aniso_U_22
_atom_site_aniso_U_33
_atom_site_aniso_U_12
_atom_site_aniso_U_13
_atom_site_aniso_U_23
C1 0.0370(15) 0.0586(17) 0.0417(13) -0.0167(13) 0.0033(11) -0.0207(12)
C2 0.0369(15) 0.0447(15) 0.0409(13) -0.0135(11) 0.0001(10) -0.0116(11)
C3 0.061(2) 0.091(3) 0.0614(19) -0.0396(19) -0.0005(15) -0.0326(18)
C4 0.0390(16) 0.0599(18) 0.0479(15) -0.0193(13) 0.0044(12) -0.0123(13)
C5 0.0460(19) 0.098(3) 0.067(2) -0.0360(19) 0.0088(15) -0.0218(19)
C6 0.053(2) 0.129(4) 0.080(2) -0.046(2) 0.0261(19) -0.034(2)
C7 0.065(2) 0.116(3) 0.064(2) -0.032(2) 0.0289(18) -0.035(2)
C8 0.053(2) 0.084(2) 0.0551(17) -0.0226(17) 0.0146(14) -0.0290(16)
C9 0.0381(16) 0.0556(17) 0.0465(14) -0.0159(13) 0.0072(11) -0.0137(12)
C10 0.0420(16) 0.0414(15) 0.0489(14) -0.0115(12) 0.0029(11) -0.0156(12)
C11 0.0359(14) 0.0409(14) 0.0375(12) -0.0076(11) 0.0063(10) -0.0099(10)
C12 0.076(2) 0.0404(16) 0.0592(18) -0.0012(15) 0.0006(16) -0.0070(14)
C13 0.0368(15) 0.0477(15) 0.0332(12) -0.0090(12) 0.0065(10) -0.0047(11)
C14 0.0395(16) 0.0588(18) 0.0404(14) -0.0049(13) 0.0003(11) -0.0011(13)
C15 0.0432(17) 0.080(2) 0.0360(13) -0.0149(15) -0.0015(12) -0.0094(14)
C16 0.0479(18) 0.075(2) 0.0497(16) -0.0200(16) 0.0023(13) -0.0267(15)
C17 0.0408(16) 0.0550(17) 0.0489(15) -0.0116(13) 0.0001(12) -0.0168(13)
C18 0.0321(14) 0.0483(15) 0.0339(12) -0.0108(11) 0.0030(10) -0.0076(11)
C19 0.0353(15) 0.0556(17) 0.0442(14) -0.0126(12) 0.0076(11) -0.0192(12)
C20 0.0321(14) 0.0537(16) 0.0380(13) -0.0149(12) 0.0031(10) -0.0141(11)
C21 0.075(3) 0.097(3) 0.0548(18) -0.036(2) 0.0285(17) -0.0307(18)
C22 0.0440(17) 0.064(2) 0.0435(14) -0.0255(14) -0.0028(12) -0.0049(13)
C23 0.060(2) 0.078(3) 0.0538(18) -0.0344(19) 0.0000(15) 0.0004(16)
C24 0.071(3) 0.063(2) 0.073(2) -0.035(2) -0.0107(19) 0.0135(18)
C25 0.064(2) 0.051(2) 0.092(3) -0.0200(17) -0.010(2) -0.0078(18)
C26 0.055(2) 0.0536(19) 0.069(2) -0.0184(15) 0.0030(15) -0.0143(15)
C27 0.0378(16) 0.0525(17) 0.0474(14) -0.0189(13) -0.0010(11) -0.0094(12)
C28 0.0545(18) 0.0442(16) 0.0440(15) 0.0014(14) -0.0091(13) -0.0143(12)
C29 0.062(2) 0.0465(16) 0.0483(15) -0.0029(14) -0.0081(14) -0.0182(13)
C30 0.093(3) 0.060(2) 0.077(2) -0.018(2) -0.007(2) -0.0309(19)
C30' 0.093(3) 0.060(2) 0.077(2) -0.018(2) -0.007(2) -0.0309(19)
C31 0.127(4) 0.090(3) 0.126(4) -0.025(3) -0.017(4) -0.068(3)
C32 0.166(6) 0.113(4) 0.090(3) -0.016(4) -0.006(4) -0.071(3)
C33 0.141(5) 0.113(4) 0.071(3) -0.017(4) 0.020(3) -0.052(3)
C34 0.088(3) 0.072(2) 0.060(2) -0.009(2) 0.0062(19) -0.0311(18)
C34' 0.088(3) 0.072(2) 0.060(2) -0.009(2) 0.0062(19) -0.0311(18)
C35 0.051(2) 0.061(2) 0.0617(18) -0.0101(15) -0.0041(15) -0.0144(15)
C36 0.076(2) 0.102(2) 0.098(2) 0.0174(18) -0.0213(17) -0.0365(17)
C37 0.0629(17) 0.112(2) 0.118(2) 0.0057(18) -0.0074(16) -0.041(2)
C38 0.170(8) 0.118(5) 0.215(9) -0.071(6) -0.107(7) 0.045(5)
C39 0.272(12) 0.129(6) 0.229(10) 0.046(7) -0.139(9) -0.079(7)
C40 0.149(8) 0.282(13) 0.184(9) -0.041(8) -0.018(7) 0.071(9)
Cl 0.0475(5) 0.0849(6) 0.0735(5) -0.0237(4) 0.0139(4) -0.0485(5)
Mn1 0.0338(2) 0.0419(2) 0.0362(2) -0.00857(17) 0.00105(15) -0.01302(17)
N1 0.0364(13) 0.0580(14) 0.0446(12) -0.0174(11) 0.0058(9) -0.0212(10)
N2 0.0381(13) 0.0575(14) 0.0465(12) -0.0189(11) 0.0002(10) -0.0169(11)
N3 0.0331(12) 0.0415(12) 0.0391(11) -0.0095(9) -0.0003(8) -0.0110(9)
N4 0.0419(13) 0.0385(12) 0.0405(11) -0.0057(10) 0.0037(9) -0.0073(9)
N5 0.0388(13) 0.0437(12) 0.0411(11) -0.0125(10) 0.0021(9) -0.0096(10)
N6 0.0447(14) 0.0639(16) 0.0401(12) -0.0200(12) 0.0080(10) -0.0140(11)
N7 0.0312(12) 0.0452(12) 0.0390(10) -0.0110(9) 0.0032(8) -0.0146(9)
N8 0.0567(15) 0.0949(19) 0.0960(17) 0.0071(14) -0.0185(13) -0.0462(14)
N9 0.098(3) 0.084(3) 0.122(3) -0.033(2) -0.036(3) 0.000(2)
O1 0.0665(15) 0.0555(12) 0.0525(11) -0.0134(10) -0.0004(10) -0.0221(9)
O2 0.0659(15) 0.0589(13) 0.0497(10) -0.0154(11) 0.0010(9) -0.0249(10)
O3 0.0425(13) 0.0660(14) 0.0571(12) 0.0012(10) -0.0013(10) -0.0078(10)
O4 0.100(4) 0.090(4) 0.100(4) -0.054(3) 0.022(3) -0.040(3)
O4' 0.132(8) 0.133(8) 0.121(7) -0.073(6) 0.068(6) -0.080(6)
O5 0.096(2) 0.145(3) 0.114(2) -0.074(2) 0.0280(18) -0.077(2)
O6 0.124(3) 0.180(4) 0.100(2) -0.085(3) 0.046(2) -0.098(2)
O7 0.172(4) 0.075(2) 0.094(2) -0.025(2) 0.024(2) -0.0268(17)
O8 0.062(2) 0.141(3) 0.145(3) 0.0034(19) 0.0054(19) -0.054(3)
O9 0.145(5) 0.131(4) 0.347(9) -0.087(4) -0.056(5) 0.048(5)

loop_
_atom_type_symbol
_atom_type_description
_atom_type_scat_dispersion_real
_atom_type_scat_dispersion_imag
_atom_type_scat_source
C C 0.0033 0.0016 'International Tables Vol C Tables 4.2.6.8 and 6.1.1.4'
H H 0.0000 0.0000 'International Tables Vol C Tables 4.2.6.8 and 6.1.1.4'
N N 0.0061 0.0033 'International Tables Vol C Tables 4.2.6.8 and 6.1.1.4'
O O 0.0106 0.0060 'International Tables Vol C Tables 4.2.6.8 and 6.1.1.4'
Cl Cl 0.1484 0.1585 'International Tables Vol C Tables 4.2.6.8 and 6.1.1.4'
Mn Mn 0.3368 0.7283 'International Tables Vol C Tables 4.2.6.8 and 6.1.1.4'

loop_
_geom_angle_atom_site_label_1
_geom_angle_atom_site_label_2
_geom_angle_atom_site_label_3
_geom_angle_site_symmetry_1
_geom_angle_site_symmetry_3
_geom_angle
_geom_angle_publ_flag
N7 C1 C2 . . 108.1(2) ?
N7 C1 H1A . . 110.1 ?
C2 C1 H1A . . 110.1 ?
N7 C1 H1B . . 110.1 ?
C2 C1 H1B . . 110.1 ?
H1A C1 H1B . . 108.4 ?
N1 C2 N2 . . 113.9(2) ?
N1 C2 C1 . . 122.5(2) ?
N2 C2 C1 . . 123.6(2) ?
N2 C3 H3A . . 109.5 ?
N2 C3 H3B . . 109.5 ?
H3A C3 H3B . . 109.5 ?
N2 C3 H3C . . 109.5 ?
H3A C3 H3C . . 109.5 ?
H3B C3 H3C . . 109.5 ?
N2 C4 C5 . . 131.1(3) ?
N2 C4 C9 . . 106.0(2) ?
C5 C4 C9 . . 122.9(3) ?
C6 C5 C4 . . 116.1(3) ?
C6 C5 H5 . . 122.0 ?
C4 C5 H5 . . 122.0 ?
C5 C6 C7 . . 122.4(3) ?
C5 C6 H6 . . 118.8 ?
C7 C6 H6 . . 118.8 ?
C8 C7 C6 . . 121.3(3) ?
C8 C7 H7 . . 119.3 ?
C6 C7 H7 . . 119.3 ?
C7 C8 C9 . . 116.9(3) ?
C7 C8 H8 . . 121.5 ?
C9 C8 H8 . . 121.5 ?
C4 C9 C8 . . 120.3(3) ?
C4 C9 N1 . . 108.9(2) ?
C8 C9 N1 . . 130.7(3) ?
N7 C10 C11 . . 109.1(2) ?
N7 C10 H10A . . 109.9 ?
C11 C10 H10A . . 109.9 ?
N7 C10 H10B . . 109.9 ?
C11 C10 H10B . . 109.9 ?
H10A C10 H10B . . 108.3 ?
N3 C11 N4 . . 113.7(2) ?
N3 C11 C10 . . 123.5(2) ?
N4 C11 C10 . . 122.8(2) ?
N4 C12 H12A . . 109.5 ?
N4 C12 H12B . . 109.5 ?
H12A C12 H12B . . 109.5 ?
N4 C12 H12C . . 109.5 ?
H12A C12 H12C . . 109.5 ?
H12B C12 H12C . . 109.5 ?
N4 C13 C14 . . 131.1(3) ?
N4 C13 C18 . . 106.1(2) ?
C14 C13 C18 . . 122.8(3) ?
C15 C14 C13 . . 116.5(3) ?
C15 C14 H14 . . 121.8 ?
C13 C14 H14 . . 121.8 ?
C14 C15 C16 . . 121.0(3) ?
C14 C15 H15 . . 119.5 ?
C16 C15 H15 . . 119.5 ?
C17 C16 C15 . . 122.1(3) ?
C17 C16 H16 . . 119.0 ?
C15 C16 H16 . . 119.0 ?
C18 C17 C16 . . 117.8(3) ?
C18 C17 H17 . . 121.1 ?
C16 C17 H17 . . 121.1 ?
C17 C18 C13 . . 119.7(2) ?
C17 C18 N3 . . 131.7(3) ?
C13 C18 N3 . . 108.6(2) ?
N7 C19 C20 . . 109.3(2) ?
N7 C19 H19A . . 109.8 ?
C20 C19 H19A . . 109.8 ?
N7 C19 H19B . . 109.8 ?
C20 C19 H19B . . 109.8 ?
H19A C19 H19B . . 108.3 ?
N5 C20 N6 . . 113.1(2) ?
N5 C20 C19 . . 121.9(2) ?
N6 C20 C19 . . 125.0(2) ?
N6 C21 H21A . . 109.5 ?
N6 C21 H21B . . 109.5 ?
H21A C21 H21B . . 109.5 ?
N6 C21 H21C . . 109.5 ?
H21A C21 H21C . . 109.5 ?
H21B C21 H21C . . 109.5 ?
N6 C22 C23 . . 132.0(3) ?
N6 C22 C27 . . 105.8(2) ?
C23 C22 C27 . . 122.3(3) ?
C24 C23 C22 . . 116.6(4) ?
C24 C23 H23 . . 121.7 ?
C22 C23 H23 . . 121.7 ?
C23 C24 C25 . . 121.9(3) ?
C23 C24 H24 . . 119.0 ?
C25 C24 H24 . . 119.0 ?
C24 C25 C26 . . 121.3(4) ?
C24 C25 H25 . . 119.4 ?
C26 C25 H25 . . 119.4 ?
C27 C26 C25 . . 117.4(3) ?
C27 C26 H26 . . 121.3 ?
C25 C26 H26 . . 121.3 ?
C26 C27 C22 . . 120.5(3) ?
C26 C27 N5 . . 130.3(3) ?
C22 C27 N5 . . 109.3(3) ?
O2 C28 O1 . . 120.1(3) ?
O2 C28 C29 . . 120.1(3) ?
O1 C28 C29 . . 119.8(3) ?
C34 C29 C30 . . 119.5(3) ?
C34 C29 C28 . . 120.6(3) ?
C30 C29 C28 . . 119.9(3) ?
O4 C30 C29 . . 121.4(4) ?
O4 C30 C31 . . 119.3(5) ?
C29 C30 C31 . . 119.2(5) ?
C32 C31 C30 . . 119.8(5) ?
C32 C31 H31 . . 120.1 ?
C30 C31 H31 . . 120.1 ?
C31 C32 C33 . . 121.5(4) ?
C31 C32 H32 . . 119.2 ?
C33 C32 H32 . . 119.2 ?
C32 C33 C34 . . 119.3(5) ?
C32 C33 H33 . . 120.3 ?
C34 C33 H33 . . 120.3 ?
C33 C34 C29 . . 120.5(5) ?
C33 C34 H34 . . 119.8 ?
C29 C34 H34 . . 119.8 ?
O3 C35 N8 . . 126.7(3) ?
O3 C35 H35 . . 116.7 ?
N8 C35 H35 . . 116.7 ?
N8 C36 H36A . . 109.5 ?
N8 C36 H36B . . 109.5 ?
H36A C36 H36B . . 109.5 ?
N8 C36 H36C . . 109.5 ?
H36A C36 H36C . . 109.5 ?
H36B C36 H36C . . 109.5 ?
N8 C37 H37A . . 109.5 ?
N8 C37 H37B . . 109.5 ?
H37A C37 H37B . . 109.5 ?
N8 C37 H37C . . 109.5 ?
H37A C37 H37C . . 109.5 ?
H37B C37 H37C . . 109.5 ?
O9 C38 N9 . . 128.5(12) ?
O9 C38 H38 . . 115.7 ?
N9 C38 H38 . . 115.8 ?
N9 C39 H39A . . 109.5 ?
N9 C39 H39B . . 109.5 ?
H39A C39 H39B . . 109.5 ?
N9 C39 H39C . . 109.5 ?
H39A C39 H39C . . 109.5 ?
H39B C39 H39C . . 109.5 ?
N9 C40 H40A . . 109.5 ?
N9 C40 H40B . . 109.5 ?
H40A C40 H40B . . 109.5 ?
N9 C40 H40C . . 109.5 ?
H40A C40 H40C . . 109.5 ?
H40B C40 H40C . . 109.5 ?
O8 Cl O6 . . 115.7(2) ?
O8 Cl O5 . . 111.7(2) ?
O6 Cl O5 . . 110.3(2) ?
O8 Cl O7 . . 103.8(2) ?
O6 Cl O7 . . 106.7(2) ?
O5 Cl O7 . . 108.0(2) ?
N5 Mn1 O2 . . 144.47(8) ?
N5 Mn1 N3 . . 103.75(8) ?
O2 Mn1 N3 . . 93.62(8) ?
N5 Mn1 N1 . . 118.65(8) ?
O2 Mn1 N1 . . 86.93(8) ?
N3 Mn1 N1 . . 101.58(8) ?
N5 Mn1 O3 . . 78.95(8) ?
O2 Mn1 O3 . . 81.04(8) ?
N3 Mn1 O3 . . 173.46(8) ?
N1 Mn1 O3 . . 81.99(9) ?
N5 Mn1 O1 . . 92.95(8) ?
O2 Mn1 O1 . . 56.05(8) ?
N3 Mn1 O1 . . 89.21(8) ?
N1 Mn1 O1 . . 142.21(8) ?
O3 Mn1 O1 . . 84.68(8) ?
N5 Mn1 N7 . . 70.46(8) ?
O2 Mn1 N7 . . 145.07(8) ?
N3 Mn1 N7 . . 69.47(7) ?
N1 Mn1 N7 . . 68.01(8) ?
O3 Mn1 N7 . . 117.06(8) ?
O1 Mn1 N7 . . 147.91(8) ?
C2 N1 C9 . . 104.7(2) ?
C2 N1 Mn1 . . 113.35(18) ?
C9 N1 Mn1 . . 135.86(19) ?
C2 N2 C4 . . 106.4(2) ?
C2 N2 C3 . . 128.0(3) ?
C4 N2 C3 . . 125.5(3) ?
C11 N3 C18 . . 104.8(2) ?
C11 N3 Mn1 . . 115.48(17) ?
C18 N3 Mn1 . . 136.64(18) ?
C11 N4 C13 . . 106.9(2) ?
C11 N4 C12 . . 127.0(3) ?
C13 N4 C12 . . 126.1(2) ?
C20 N5 C27 . . 105.0(2) ?
C20 N5 Mn1 . . 119.63(17) ?
C27 N5 Mn1 . . 135.29(19) ?
C20 N6 C22 . . 107.0(2) ?
C20 N6 C21 . . 126.9(3) ?
C22 N6 C21 . . 126.1(3) ?
C1 N7 C10 . . 111.3(2) ?
C1 N7 C19 . . 111.7(2) ?
C10 N7 C19 . . 110.9(2) ?
C1 N7 Mn1 . . 106.10(16) ?
C10 N7 Mn1 . . 108.06(15) ?
C19 N7 Mn1 . . 108.56(16) ?
C35 N8 C37 . . 123.1(4) ?
C35 N8 C36 . . 119.6(4) ?
C37 N8 C36 . . 117.3(3) ?
C38 N9 C39 . . 128.2(10) ?
C38 N9 C40 . . 117.3(9) ?
C39 N9 C40 . . 114.6(8) ?
C28 O1 Mn1 . . 90.11(18) ?
C28 O2 Mn1 . . 93.71(18) ?
C35 O3 Mn1 . . 127.9(2) ?

loop_
_geom_bond_atom_site_label_1
_geom_bond_atom_site_label_2
_geom_bond_site_symmetry_2
_geom_bond_distance
_geom_bond_publ_flag
C1 N7 . 1.463(3) ?
C1 C2 . 1.504(4) ?
C1 H1A . 0.9700 ?
C1 H1B . 0.9700 ?
C2 N1 . 1.312(3) ?
C2 N2 . 1.349(4) ?
C3 N2 . 1.462(4) ?
C3 H3A . 0.9600 ?
C3 H3B . 0.9600 ?
C3 H3C . 0.9600 ?
C4 N2 . 1.387(4) ?
C4 C5 . 1.391(4) ?
C4 C9 . 1.392(4) ?
C5 C6 . 1.362(6) ?
C5 H5 . 0.9300 ?
C6 C7 . 1.402(6) ?
C6 H6 . 0.9300 ?
C7 C8 . 1.386(5) ?
C7 H7 . 0.9300 ?
C8 C9 . 1.396(4) ?
C8 H8 . 0.9300 ?
C9 N1 . 1.405(4) ?
C10 N7 . 1.470(3) ?
C10 C11 . 1.495(4) ?
C10 H10A . 0.9700 ?
C10 H10B . 0.9700 ?
C11 N3 . 1.319(3) ?
C11 N4 . 1.348(3) ?
C12 N4 . 1.464(4) ?
C12 H12A . 0.9600 ?
C12 H12B . 0.9600 ?
C12 H12C . 0.9600 ?
C13 N4 . 1.385(4) ?
C13 C14 . 1.386(4) ?
C13 C18 . 1.400(4) ?
C14 C15 . 1.382(5) ?
C14 H14 . 0.9300 ?
C15 C16 . 1.387(5) ?
C15 H15 . 0.9300 ?
C16 C17 . 1.381(4) ?
C16 H16 . 0.9300 ?
C17 C18 . 1.376(4) ?
C17 H17 . 0.9300 ?
C18 N3 . 1.412(3) ?
C19 N7 . 1.473(3) ?
C19 C20 . 1.485(4) ?
C19 H19A . 0.9700 ?
C19 H19B . 0.9700 ?
C20 N5 . 1.326(4) ?
C20 N6 . 1.354(3) ?
C21 N6 . 1.466(4) ?
C21 H21A . 0.9600 ?
C21 H21B . 0.9600 ?
C21 H21C . 0.9600 ?
C22 N6 . 1.390(4) ?
C22 C23 . 1.393(4) ?
C22 C27 . 1.395(4) ?
C23 C24 . 1.365(6) ?
C23 H23 . 0.9300 ?
C24 C25 . 1.389(6) ?
C24 H24 . 0.9300 ?
C25 C26 . 1.395(5) ?
C25 H25 . 0.9300 ?
C26 C27 . 1.374(5) ?
C26 H26 . 0.9300 ?
C27 N5 . 1.402(4) ?
C28 O2 . 1.254(4) ?
C28 O1 . 1.264(4) ?
C28 C29 . 1.483(4) ?
C29 C34 . 1.390(5) ?
C29 C30 . 1.395(5) ?
C30 O4 . 1.288(6) ?
C30 C31 . 1.398(6) ?
C31 C32 . 1.366(8) ?
C31 H31 . 0.9300 ?
C32 C33 . 1.370(8) ?
C32 H32 . 0.9300 ?
C33 C34 . 1.384(6) ?
C33 H33 . 0.9300 ?
C34 H34 . 0.9300 ?
C35 O3 . 1.211(4) ?
C35 N8 . 1.306(4) ?
C35 H35 . 0.9300 ?
C36 N8 . 1.481(6) ?
C36 H36A . 0.9600 ?
C36 H36B . 0.9600 ?
C36 H36C . 0.9600 ?
C37 N8 . 1.454(6) ?
C37 H37A . 0.9600 ?
C37 H37B . 0.9600 ?
C37 H37C . 0.9600 ?
C38 O9 . 1.131(11) ?
C38 N9 . 1.293(8) ?
C38 H38 . 0.9300 ?
C39 N9 . 1.376(9) ?
C39 H39A . 0.9600 ?
C39 H39B . 0.9600 ?
C39 H39C . 0.9600 ?
C40 N9 . 1.409(10) ?
C40 H40A . 0.9600 ?
C40 H40B . 0.9600 ?
C40 H40C . 0.9600 ?
Cl O8 . 1.390(3) ?
Cl O6 . 1.400(3) ?
Cl O5 . 1.400(3) ?
Cl O7 . 1.444(3) ?
Mn1 N5 . 2.228(2) ?
Mn1 O2 . 2.286(2) ?
Mn1 N3 . 2.297(2) ?
Mn1 N1 . 2.308(2) ?
Mn1 O3 . 2.338(2) ?
Mn1 O1 . 2.358(2) ?
Mn1 N7 . 2.502(2) ?
O4 H4 . 0.8200 ?
O4' H4' . 0.8200 ?

loop_
_geom_hbond_atom_site_label_D
_geom_hbond_atom_site_label_H
_geom_hbond_atom_site_label_A
_geom_hbond_site_symmetry_A
_geom_hbond_distance_DH
_geom_hbond_distance_HA
_geom_hbond_distance_DA
_geom_hbond_angle_DHA
O4' H4' O2 . 0.82 1.82 2.554(8) 148.5
O4 H4 O1 . 0.82 1.79 2.530(5) 149.3

loop_
_geom_torsion_atom_site_label_1
_geom_torsion_atom_site_label_2
_geom_torsion_atom_site_label_3
_geom_torsion_atom_site_label_4
_geom_torsion_site_symmetry_1
_geom_torsion_site_symmetry_2
_geom_torsion_site_symmetry_3
_geom_torsion_site_symmetry_4
_geom_torsion
_geom_torsion_publ_flag
N7 C1 C2 N1 . . . . -13.4(4) ?
N7 C1 C2 N2 . . . . 165.4(2) ?
N2 C4 C5 C6 . . . . -178.3(4) ?
C9 C4 C5 C6 . . . . 1.2(5) ?
C4 C5 C6 C7 . . . . -0.5(7) ?
C5 C6 C7 C8 . . . . 0.3(7) ?
C6 C7 C8 C9 . . . . -0.8(6) ?
N2 C4 C9 C8 . . . . 177.9(3) ?
C5 C4 C9 C8 . . . . -1.7(5) ?
N2 C4 C9 N1 . . . . -0.4(3) ?
C5 C4 C9 N1 . . . . -180.0(3) ?
C7 C8 C9 C4 . . . . 1.4(5) ?
C7 C8 C9 N1 . . . . 179.2(3) ?
N7 C10 C11 N3 . . . . -15.4(4) ?
N7 C10 C11 N4 . . . . 165.7(2) ?
N4 C13 C14 C15 . . . . 179.3(3) ?
C18 C13 C14 C15 . . . . 1.3(4) ?
C13 C14 C15 C16 . . . . -0.2(4) ?
C14 C15 C16 C17 . . . . 0.1(5) ?
C15 C16 C17 C18 . . . . -1.0(5) ?
C16 C17 C18 C13 . . . . 2.1(4) ?
C16 C17 C18 N3 . . . . -178.0(3) ?
N4 C13 C18 C17 . . . . 179.3(2) ?
C14 C13 C18 C17 . . . . -2.3(4) ?
N4 C13 C18 N3 . . . . -0.7(3) ?
C14 C13 C18 N3 . . . . 177.8(3) ?
N7 C19 C20 N5 . . . . -24.6(3) ?
N7 C19 C20 N6 . . . . 158.0(2) ?
N6 C22 C23 C24 . . . . -179.4(3) ?
C27 C22 C23 C24 . . . . 0.3(5) ?
C22 C23 C24 C25 . . . . -0.4(5) ?
C23 C24 C25 C26 . . . . 0.2(6) ?
C24 C25 C26 C27 . . . . 0.2(5) ?
C25 C26 C27 C22 . . . . -0.4(5) ?
C25 C26 C27 N5 . . . . 179.9(3) ?
N6 C22 C27 C26 . . . . 179.8(3) ?
C23 C22 C27 C26 . . . . 0.1(5) ?
N6 C22 C27 N5 . . . . -0.4(3) ?
C23 C22 C27 N5 . . . . 179.9(3) ?
O2 C28 C29 C34 . . . . 10.5(5) ?
O1 C28 C29 C34 . . . . -171.4(3) ?
O2 C28 C29 C30 . . . . -168.7(3) ?
O1 C28 C29 C30 . . . . 9.4(5) ?
C34 C29 C30 O4 . . . . 175.3(5) ?
C28 C29 C30 O4 . . . . -5.5(6) ?
C34 C29 C30 C31 . . . . -2.9(6) ?
C28 C29 C30 C31 . . . . 176.3(4) ?
O4 C30 C31 C32 . . . . -175.6(6) ?
C29 C30 C31 C32 . . . . 2.6(7) ?
C30 C31 C32 C33 . . . . 0.0(9) ?
C31 C32 C33 C34 . . . . -2.3(9) ?
C32 C33 C34 C29 . . . . 1.9(7) ?
C30 C29 C34 C33 . . . . 0.7(6) ?
C28 C29 C34 C33 . . . . -178.6(4) ?
N2 C2 N1 C9 . . . . -1.1(3) ?
C1 C2 N1 C9 . . . . 177.9(3) ?
N2 C2 N1 Mn1 . . . . 156.12(19) ?
C1 C2 N1 Mn1 . . . . -24.9(3) ?
C4 C9 N1 C2 . . . . 0.9(3) ?
C8 C9 N1 C2 . . . . -177.2(3) ?
C4 C9 N1 Mn1 . . . . -148.4(2) ?
C8 C9 N1 Mn1 . . . . 33.6(5) ?
N5 Mn1 N1 C2 . . . . -16.9(2) ?
O2 Mn1 N1 C2 . . . . -171.0(2) ?
N3 Mn1 N1 C2 . . . . 96.0(2) ?
O3 Mn1 N1 C2 . . . . -89.6(2) ?
O1 Mn1 N1 C2 . . . . -160.06(17) ?
N7 Mn1 N1 C2 . . . . 33.94(19) ?
N5 Mn1 N1 C9 . . . . 130.5(2) ?
O2 Mn1 N1 C9 . . . . -23.5(3) ?
N3 Mn1 N1 C9 . . . . -116.6(3) ?
O3 Mn1 N1 C9 . . . . 57.8(3) ?
O1 Mn1 N1 C9 . . . . -12.6(3) ?
N7 Mn1 N1 C9 . . . . -178.6(3) ?
N1 C2 N2 C4 . . . . 0.9(3) ?
C1 C2 N2 C4 . . . . -178.1(3) ?
N1 C2 N2 C3 . . . . 178.3(3) ?
C1 C2 N2 C3 . . . . -0.6(5) ?
C5 C4 N2 C2 . . . . 179.3(3) ?
C9 C4 N2 C2 . . . . -0.2(3) ?
C5 C4 N2 C3 . . . . 1.7(6) ?
C9 C4 N2 C3 . . . . -177.8(3) ?
N4 C11 N3 C18 . . . . -0.7(3) ?
C10 C11 N3 C18 . . . . -179.7(2) ?
N4 C11 N3 Mn1 . . . . 162.72(17) ?
C10 C11 N3 Mn1 . . . . -16.2(3) ?
C17 C18 N3 C11 . . . . -179.1(3) ?
C13 C18 N3 C11 . . . . 0.9(3) ?
C17 C18 N3 Mn1 . . . . 22.9(4) ?
C13 C18 N3 Mn1 . . . . -157.14(19) ?
N5 Mn1 N3 C11 . . . . 88.48(18) ?
O2 Mn1 N3 C11 . . . . -122.76(18) ?
N1 Mn1 N3 C11 . . . . -35.17(19) ?
O3 Mn1 N3 C11 . . . . -157.7(6) ?
O1 Mn1 N3 C11 . . . . -178.67(18) ?
N7 Mn1 N3 C11 . . . . 25.83(17) ?
N5 Mn1 N3 C18 . . . . -115.2(2) ?
O2 Mn1 N3 C18 . . . . 33.6(2) ?
N1 Mn1 N3 C18 . . . . 121.2(2) ?
O3 Mn1 N3 C18 . . . . -1.4(8) ?
O1 Mn1 N3 C18 . . . . -22.3(2) ?
N7 Mn1 N3 C18 . . . . -177.8(3) ?
N3 C11 N4 C13 . . . . 0.3(3) ?
C10 C11 N4 C13 . . . . 179.2(2) ?
N3 C11 N4 C12 . . . . 179.3(3) ?
C10 C11 N4 C12 . . . . -1.8(4) ?
C14 C13 N4 C11 . . . . -178.0(3) ?
C18 C13 N4 C11 . . . . 0.3(3) ?
C14 C13 N4 C12 . . . . 3.0(5) ?
C18 C13 N4 C12 . . . . -178.7(3) ?
N6 C20 N5 C27 . . . . 0.6(3) ?
C19 C20 N5 C27 . . . . -177.1(2) ?
N6 C20 N5 Mn1 . . . . 177.20(17) ?
C19 C20 N5 Mn1 . . . . -0.4(3) ?
C26 C27 N5 C20 . . . . 179.7(3) ?
C22 C27 N5 C20 . . . . -0.1(3) ?
C26 C27 N5 Mn1 . . . . 3.8(5) ?
C22 C27 N5 Mn1 . . . . -175.91(19) ?
O2 Mn1 N5 C20 . . . . -164.32(18) ?
N3 Mn1 N5 C20 . . . . -47.3(2) ?
N1 Mn1 N5 C20 . . . . 64.4(2) ?
O3 Mn1 N5 C20 . . . . 138.8(2) ?
O1 Mn1 N5 C20 . . . . -137.2(2) ?
N7 Mn1 N5 C20 . . . . 14.67(19) ?
O2 Mn1 N5 C27 . . . . 11.1(3) ?
N3 Mn1 N5 C27 . . . . 128.1(2) ?
N1 Mn1 N5 C27 . . . . -120.2(2) ?
O3 Mn1 N5 C27 . . . . -45.8(2) ?
O1 Mn1 N5 C27 . . . . 38.2(3) ?
N7 Mn1 N5 C27 . . . . -170.0(3) ?
N5 C20 N6 C22 . . . . -0.8(3) ?
C19 C20 N6 C22 . . . . 176.7(3) ?
N5 C20 N6 C21 . . . . -178.4(3) ?
C19 C20 N6 C21 . . . . -0.9(5) ?
C23 C22 N6 C20 . . . . -179.6(3) ?
C27 C22 N6 C20 . . . . 0.7(3) ?
C23 C22 N6 C21 . . . . -1.9(5) ?
C27 C22 N6 C21 . . . . 178.4(3) ?
C2 C1 N7 C10 . . . . -77.4(3) ?
C2 C1 N7 C19 . . . . 158.1(2) ?
C2 C1 N7 Mn1 . . . . 40.0(2) ?
C11 C10 N7 C1 . . . . 151.1(2) ?
C11 C10 N7 C19 . . . . -83.9(3) ?
C11 C10 N7 Mn1 . . . . 34.9(2) ?
C20 C19 N7 C1 . . . . -83.4(3) ?
C20 C19 N7 C10 . . . . 151.8(2) ?
C20 C19 N7 Mn1 . . . . 33.2(2) ?
N5 Mn1 N7 C1 . . . . 94.11(16) ?
O2 Mn1 N7 C1 . . . . -86.9(2) ?
N3 Mn1 N7 C1 . . . . -152.17(17) ?
N1 Mn1 N7 C1 . . . . -39.69(16) ?
O3 Mn1 N7 C1 . . . . 28.29(18) ?
O1 Mn1 N7 C1 . . . . 156.51(16) ?
N5 Mn1 N7 C10 . . . . -146.41(18) ?
O2 Mn1 N7 C10 . . . . 32.6(2) ?
N3 Mn1 N7 C10 . . . . -32.69(16) ?
N1 Mn1 N7 C10 . . . . 79.79(17) ?
O3 Mn1 N7 C10 . . . . 147.77(16) ?
O1 Mn1 N7 C10 . . . . -84.0(2) ?
N5 Mn1 N7 C19 . . . . -26.04(16) ?
O2 Mn1 N7 C19 . . . . 152.94(16) ?
N3 Mn1 N7 C19 . . . . 87.69(17) ?
N1 Mn1 N7 C19 . . . . -159.83(18) ?
O3 Mn1 N7 C19 . . . . -91.85(17) ?
O1 Mn1 N7 C19 . . . . 36.4(2) ?
O3 C35 N8 C37 . . . . -178.0(4) ?
O3 C35 N8 C36 . . . . 4.8(6) ?
O9 C38 N9 C39 . . . . -0.2(12) ?
O9 C38 N9 C40 . . . . 179.0(8) ?
O2 C28 O1 Mn1 . . . . 1.5(3) ?
C29 C28 O1 Mn1 . . . . -176.6(2) ?
N5 Mn1 O1 C28 . . . . -162.24(17) ?
O2 Mn1 O1 C28 . . . . -0.87(16) ?
N3 Mn1 O1 C28 . . . . 94.03(17) ?
N1 Mn1 O1 C28 . . . . -14.0(2) ?
O3 Mn1 O1 C28 . . . . -83.63(17) ?
N7 Mn1 O1 C28 . . . . 141.01(17) ?
O1 C28 O2 Mn1 . . . . -1.6(3) ?
C29 C28 O2 Mn1 . . . . 176.5(2) ?
N5 Mn1 O2 C28 . . . . 34.2(2) ?
N3 Mn1 O2 C28 . . . . -85.73(18) ?
N1 Mn1 O2 C28 . . . . 172.85(18) ?
O3 Mn1 O2 C28 . . . . 90.48(18) ?
O1 Mn1 O2 C28 . . . . 0.88(16) ?
N7 Mn1 O2 C28 . . . . -144.18(17) ?
N8 C35 O3 Mn1 . . . . 177.4(3) ?
N5 Mn1 O3 C35 . . . . -172.7(3) ?
O2 Mn1 O3 C35 . . . . 36.8(3) ?
N3 Mn1 O3 C35 . . . . 72.2(8) ?
N1 Mn1 O3 C35 . . . . -51.3(3) ?
O1 Mn1 O3 C35 . . . . 93.3(3) ?
N7 Mn1 O3 C35 . . . . -111.5(3) ?
